data_7236590
loop_
_publ_author_name
'Zhao, Dan'
'Liu, Xiao-Hui'
'Zhao, Yue'
'Wang, Peng'
'Liu, Yi'
'Azam, Mohammad'
'Al-Resayes, Saud I.'
'Lu, Yi'
'Sun, Wei-Yin'

_publ_section_title
;
 Luminescent Cd(ii)--organic frameworks with chelating NH2 sites for
 selective detection of Fe(iii) and antibiotics
;
_journal_issue 30
_journal_name_full 'Journal of Materials Chemistry A'
_journal_page_first 15797
_journal_paper_doi 10.1039/C7TA03849F
_journal_volume 5
_journal_year 2017
_chemical_formula_moiety '2(C21 H24 Cd N6 O4), 2(C3 H7 N O), H2 O'
_chemical_formula_sum 'C48 H64 Cd2 N14 O11'
_chemical_formula_weight 1237.93
_space_group_crystal_system triclinic
_space_group_IT_number 2
_space_group_name_Hall '-P 1'
_space_group_name_H-M_alt 'P -1'
_atom_sites_solution_hydrogens mixed
_audit_creation_method SHELXL-2014/7
_audit_update_record
;
2017-05-04 deposited with the CCDC.
2017-07-03 downloaded from the CCDC.
;
_cell_angle_alpha 69.098(2)
_cell_angle_beta 85.433(3)
_cell_angle_gamma 64.744(2)
_cell_formula_units_Z 1
_cell_length_a 10.7640(15)
_cell_length_b 10.8279(15)
_cell_length_c 14.278(2)
_cell_measurement_reflns_used 4137
_cell_measurement_temperature 293(2)
_cell_measurement_theta_max 27.42
_cell_measurement_theta_min 2.21
_cell_volume 1400.8(3)
_computing_cell_refinement 'Bruker SAINT'
_computing_data_collection 'Bruker SAINT'
_computing_data_reduction 'Bruker SAINT'
_computing_molecular_graphics 'Bruker SHELXTL'
_computing_publication_material 'Bruker SHELXTL'
_computing_structure_refinement 'SHELXL-2014/7 (Sheldrick, 2014)'
_computing_structure_solution 'SHELXL-2014/7 (Sheldrick, 2014)'
_diffrn_ambient_temperature 293(2)
_diffrn_measured_fraction_theta_full 0.993
_diffrn_measured_fraction_theta_max 0.983
_diffrn_measurement_device_type 'CCD area detector'
_diffrn_measurement_method 'phi and omega scans'
_diffrn_radiation_type MoK\a
_diffrn_radiation_wavelength 0.71073
_diffrn_reflns_av_R_equivalents 0.0225
_diffrn_reflns_av_unetI/netI 0.0466
_diffrn_reflns_Laue_measured_fraction_full 0.993
_diffrn_reflns_Laue_measured_fraction_max 0.983
_diffrn_reflns_limit_h_max 8
_diffrn_reflns_limit_h_min -13
_diffrn_reflns_limit_k_max 13
_diffrn_reflns_limit_k_min -14
_diffrn_reflns_limit_l_max 17
_diffrn_reflns_limit_l_min -18
_diffrn_reflns_number 9594
_diffrn_reflns_point_group_measured_fraction_full 0.993
_diffrn_reflns_point_group_measured_fraction_max 0.983
_diffrn_reflns_theta_full 25.242
_diffrn_reflns_theta_max 27.571
_diffrn_reflns_theta_min 1.532
_diffrn_source 'sealed tube'
_exptl_absorpt_coefficient_mu 0.827
_exptl_absorpt_correction_type multi-scan
_exptl_absorpt_process_details sadabs
_exptl_crystal_colour colorless
_exptl_crystal_density_diffrn 1.467
_exptl_crystal_density_method 'not measured'
_exptl_crystal_description block
_exptl_crystal_F_000 634
_exptl_crystal_size_max 0.260
_exptl_crystal_size_mid 0.220
_exptl_crystal_size_min 0.190
_exptl_transmission_factor_max 0.7456
_exptl_transmission_factor_min 0.6302
_refine_diff_density_max 1.219
_refine_diff_density_min -0.491
_refine_diff_density_rms 0.096
_refine_ls_extinction_method none
_refine_ls_goodness_of_fit_ref 1.028
_refine_ls_hydrogen_treatment constr
_refine_ls_matrix_type full
_refine_ls_number_parameters 345
_refine_ls_number_reflns 6369
_refine_ls_number_restraints 6
_refine_ls_restrained_S_all 1.042
_refine_ls_R_factor_all 0.0510
_refine_ls_R_factor_gt 0.0413
_refine_ls_shift/su_max 0.013
_refine_ls_shift/su_mean 0.000
_refine_ls_structure_factor_coef Fsqd
_refine_ls_weighting_details 'w=1/[\s^2^(Fo^2^)+(0.0732P)^2^] where P=(Fo^2^+2Fc^2^)/3'
_refine_ls_weighting_scheme calc
_refine_ls_wR_factor_gt 0.1149
_refine_ls_wR_factor_ref 0.1217
_reflns_Friedel_coverage 0.000
_reflns_number_gt 5258
_reflns_number_total 6369
_reflns_threshold_expression 'I > 2\s(I)'
_cod_data_source_file c7ta03849f2.cif
_cod_data_source_block 2
_cod_depositor_comments
;
The following automatic conversions were performed:

data item '_exptl_absorpt_correction_type' value 'MULTI-SCAN' was
changed to 'multi-scan' in accordance with the
/home/saulius/struct/COD-crude-data/automatic-downloads/DataCite-retrospective/RSC/depositions/lib/dictionaries/cif_core.dic
dictionary named 'cif_core.dic' version 2.4.2 last updated on
2011-04-26.

Automatic conversion script
Id: cif_fix_values 6909 2019-04-08 15:41:33Z antanas 
;
_cod_database_code 7236590
_shelx_shelxl_version_number 2014/7
_shelx_space_group_comment
;
The symmetry employed for this shelxl refinement is uniquely defined
by the following loop, which should always be used as a source of
symmetry information in preference to the above space-group names.
They are only intended as comments.
;
_shelx_estimated_absorpt_t_min 0.814
_shelx_estimated_absorpt_t_max 0.859

loop_
_space_group_symop_operation_xyz
'x, y, z'
'-x, -y, -z'

loop_
_atom_site_label
_atom_site_type_symbol
_atom_site_fract_x
_atom_site_fract_y
_atom_site_fract_z
_atom_site_U_iso_or_equiv
_atom_site_adp_type
_atom_site_occupancy
_atom_site_site_symmetry_order
_atom_site_calc_flag
_atom_site_refinement_flags_posn
_atom_site_refinement_flags_adp
_atom_site_refinement_flags_occupancy
Cd1 Cd 0.11681(2) 0.39218(2) 0.17152(2) 0.03878(11) Uani 1 1 d . . .
C1 C 0.0516(4) 0.6944(3) 0.1027(3) 0.0413(8) Uani 1 1 d . . .
C2 C 0.0260(3) 0.8536(3) 0.0493(2) 0.0359(7) Uani 1 1 d . . .
C3 C -0.0755(4) 0.9615(3) 0.0787(2) 0.0384(7) Uani 1 1 d . . .
H3 H -0.1263 0.9361 0.1318 0.046 Uiso 1 1 calc R U .
C4 C 0.1018(4) 0.8923(3) -0.0291(3) 0.0382(7) Uani 1 1 d . . .
H4 H 0.1707 0.8205 -0.0489 0.046 Uiso 1 1 calc R U .
C5 C 0.3192(4) 0.2096(3) 0.0885(3) 0.0422(8) Uani 1 1 d . . .
C6 C 0.4140(3) 0.1013(3) 0.0430(3) 0.0397(7) Uani 1 1 d . . .
C7 C 0.3672(4) 0.0952(4) -0.0434(3) 0.0462(8) Uani 1 1 d . . .
H7 H 0.2778 0.1586 -0.0723 0.055 Uiso 1 1 calc R U .
C8 C 0.5470(4) 0.0042(4) 0.0861(3) 0.0475(8) Uani 1 1 d . . .
H8 H 0.5787 0.0061 0.1441 0.057 Uiso 1 1 calc R U .
C9 C 0.1838(5) 0.2180(5) 0.4072(3) 0.0612(11) Uani 1 1 d . . .
H9A H 0.1790 0.2214 0.4744 0.073 Uiso 1 1 calc R U .
H9B H 0.2738 0.1439 0.4040 0.073 Uiso 1 1 calc R U .
C10 C 0.0757(4) 0.1783(4) 0.3871(3) 0.0518(9) Uani 1 1 d . . .
H10A H 0.0881 0.0850 0.4378 0.062 Uiso 1 1 calc R U .
H10B H -0.0140 0.2512 0.3924 0.062 Uiso 1 1 calc R U .
C11 C -0.1583(4) 0.3517(4) 0.2119(3) 0.0583(10) Uani 1 1 d . . .
H11A H -0.2452 0.3614 0.1882 0.070 Uiso 1 1 calc R U .
H11B H -0.1753 0.3892 0.2663 0.070 Uiso 1 1 calc R U .
C12 C -0.0566(4) 0.1913(4) 0.2507(3) 0.0564(10) Uani 1 1 d . . .
H12A H -0.0944 0.1373 0.3052 0.068 Uiso 1 1 calc R U .
H12B H -0.0445 0.1529 0.1971 0.068 Uiso 1 1 calc R U .
C13 C 0.1917(5) 0.0338(4) 0.2806(3) 0.0582(11) Uani 1 1 d . . .
H13A H 0.2784 0.0367 0.2904 0.070 Uiso 1 1 calc R U .
H13B H 0.1851 0.0352 0.2128 0.070 Uiso 1 1 calc R U .
C14 C 0.1972(4) -0.1102(4) 0.3536(3) 0.0511(9) Uani 1 1 d . . .
C15 C 0.1220(6) -0.1746(4) 0.3336(3) 0.0796(16) Uani 1 1 d . . .
H15 H 0.0625 -0.1259 0.2753 0.096 Uiso 1 1 calc R U .
C16 C 0.1324(6) -0.3112(4) 0.3983(3) 0.0719(14) Uani 1 1 d . . .
H16 H 0.0794 -0.3525 0.3842 0.086 Uiso 1 1 calc R U .
C17 C 0.2219(4) -0.3825(3) 0.4825(3) 0.0456(8) Uani 1 1 d . . .
C18 C 0.2965(5) -0.3205(4) 0.5063(4) 0.0628(12) Uani 1 1 d . . .
H18 H 0.3545 -0.3691 0.5654 0.075 Uiso 1 1 calc R U .
C19 C 0.2846(4) -0.1838(4) 0.4413(4) 0.0621(11) Uani 1 1 d . . .
H19 H 0.3356 -0.1418 0.4569 0.074 Uiso 1 1 calc R U .
C20 C 0.3394(5) -0.6543(4) 0.5509(4) 0.0671(13) Uani 1 1 d . . .
H20 H 0.4096 -0.6662 0.5078 0.081 Uiso 1 1 calc R U .
C21 C 0.2130(5) -0.6938(4) 0.6605(3) 0.0671(13) Uani 1 1 d . . .
H21 H 0.1767 -0.7427 0.7145 0.081 Uiso 1 1 calc R U .
C22 C 0.4252(6) 0.4741(7) 0.2351(5) 0.0888(17) Uani 1 1 d . . .
H22 H 0.4106 0.4216 0.2012 0.107 Uiso 1 1 calc R U .
C23 C 0.4791(9) 0.6687(9) 0.2275(7) 0.148(4) Uani 1 1 d . . .
H23A H 0.4808 0.6264 0.2993 0.221 Uiso 1 1 calc R U .
H23B H 0.4077 0.7667 0.2039 0.221 Uiso 1 1 calc R U .
H23C H 0.5666 0.6703 0.2101 0.221 Uiso 1 1 calc R U .
C24 C 0.4610(8) 0.6191(10) 0.0772(5) 0.145(3) Uani 1 1 d . . .
H24A H 0.5557 0.5916 0.0627 0.217 Uiso 1 1 calc R U .
H24B H 0.4093 0.7227 0.0441 0.217 Uiso 1 1 calc R U .
H24C H 0.4237 0.5683 0.0535 0.217 Uiso 1 1 calc R U .
N1 N 0.1665(4) 0.3616(3) 0.3331(2) 0.0531(8) Uani 1 1 d . . .
H1A H 0.2437 0.3718 0.3362 0.064 Uiso 1 1 calc R U .
H1B H 0.0989 0.4317 0.3498 0.064 Uiso 1 1 calc R U .
N2 N 0.0791(3) 0.1681(3) 0.2871(2) 0.0428(7) Uani 1 1 d . . .
N3 N -0.1049(3) 0.4369(3) 0.1302(2) 0.0494(7) Uani 1 1 d . . .
H3A H -0.1595 0.5316 0.1151 0.059 Uiso 1 1 calc R U .
H3B H -0.1061 0.4151 0.0758 0.059 Uiso 1 1 calc R U .
N4 N 0.2413(3) -0.5269(3) 0.5471(2) 0.0464(7) Uani 1 1 d . . .
N5 N 0.1547(5) -0.5513(4) 0.6164(3) 0.0866(15) Uani 1 1 d . . .
N6 N 0.3255(4) -0.7629(3) 0.6236(3) 0.0654(10) Uani 1 1 d . . .
N7 N 0.4527(4) 0.5824(5) 0.1815(3) 0.0801(13) Uani 1 1 d . . .
O1 O -0.0123(4) 0.6631(3) 0.1763(2) 0.0684(9) Uani 1 1 d . . .
O2 O 0.1373(3) 0.6009(2) 0.0677(2) 0.0478(6) Uani 1 1 d . . .
O3 O 0.1945(3) 0.2820(3) 0.0526(2) 0.0536(7) Uani 1 1 d . . .
O4 O 0.3636(3) 0.2240(3) 0.1598(2) 0.0567(7) Uani 1 1 d . . .
O5 O 0.4164(5) 0.4337(6) 0.3266(3) 0.1128(15) Uani 1 1 d . . .
O1W O 0.5759(15) 0.0712(10) 0.3488(13) 0.224(7) Uani 0.5 1 d . U P
H1WD H 0.5086 0.1142 0.3036 0.269 Uiso 0.5 1 d R U P
H1WA H 0.6449 0.0200 0.3396 0.337 Uiso 0.5 1 d R U P

loop_
_atom_site_aniso_label
_atom_site_aniso_U_11
_atom_site_aniso_U_22
_atom_site_aniso_U_33
_atom_site_aniso_U_23
_atom_site_aniso_U_13
_atom_site_aniso_U_12
Cd1 0.04895(17) 0.02204(13) 0.03988(15) -0.00871(9) 0.01245(10) -0.01367(10)
C1 0.049(2) 0.0254(15) 0.0482(19) -0.0091(13) 0.0041(15) -0.0181(14)
C2 0.0464(18) 0.0223(13) 0.0383(17) -0.0067(12) 0.0027(13) -0.0171(13)
C3 0.053(2) 0.0298(15) 0.0374(16) -0.0111(13) 0.0118(14) -0.0238(14)
C4 0.0453(19) 0.0256(14) 0.0442(18) -0.0141(13) 0.0052(14) -0.0144(13)
C5 0.047(2) 0.0242(14) 0.049(2) -0.0109(14) 0.0186(15) -0.0138(14)
C6 0.0404(18) 0.0274(15) 0.0484(19) -0.0138(14) 0.0127(14) -0.0133(13)
C7 0.0344(18) 0.0358(17) 0.058(2) -0.0181(16) 0.0063(15) -0.0052(14)
C8 0.043(2) 0.0427(19) 0.055(2) -0.0238(17) 0.0054(16) -0.0120(15)
C9 0.079(3) 0.057(2) 0.045(2) -0.0074(18) -0.0037(19) -0.033(2)
C10 0.073(3) 0.0389(18) 0.0428(19) -0.0108(15) 0.0155(17) -0.0279(18)
C11 0.048(2) 0.055(2) 0.063(2) -0.0117(19) 0.0064(18) -0.0225(18)
C12 0.071(3) 0.042(2) 0.060(2) -0.0096(17) 0.0023(19) -0.0347(19)
C13 0.079(3) 0.0230(15) 0.055(2) -0.0071(15) 0.025(2) -0.0145(17)
C14 0.064(2) 0.0273(16) 0.049(2) -0.0059(15) 0.0129(17) -0.0154(16)
C15 0.142(5) 0.038(2) 0.051(2) 0.0015(18) -0.030(3) -0.041(3)
C16 0.114(4) 0.039(2) 0.067(3) -0.0038(19) -0.026(3) -0.043(2)
C17 0.057(2) 0.0271(15) 0.047(2) -0.0073(14) 0.0104(16) -0.0188(15)
C18 0.065(3) 0.039(2) 0.067(3) 0.0064(18) -0.014(2) -0.0231(19)
C19 0.055(2) 0.039(2) 0.081(3) 0.0008(19) -0.006(2) -0.0259(18)
C20 0.064(3) 0.0362(19) 0.075(3) -0.0037(19) 0.022(2) -0.0137(18)
C21 0.094(3) 0.041(2) 0.056(2) -0.0077(18) 0.029(2) -0.032(2)
C22 0.089(4) 0.092(4) 0.095(4) -0.019(3) 0.009(3) -0.059(3)
C23 0.169(8) 0.121(6) 0.203(10) -0.092(7) 0.095(7) -0.093(6)
C24 0.121(6) 0.202(9) 0.084(5) 0.011(5) -0.004(4) -0.093(6)
N1 0.067(2) 0.0456(17) 0.0533(19) -0.0187(15) 0.0110(15) -0.0300(16)
N2 0.0578(18) 0.0270(13) 0.0383(15) -0.0088(11) 0.0070(13) -0.0161(12)
N3 0.0510(18) 0.0301(14) 0.0503(18) -0.0054(12) 0.0041(13) -0.0097(13)
N4 0.0573(19) 0.0274(13) 0.0442(16) -0.0040(12) 0.0091(13) -0.0168(13)
N5 0.101(3) 0.0396(18) 0.087(3) -0.0105(18) 0.055(3) -0.019(2)
N6 0.079(3) 0.0304(15) 0.064(2) 0.0000(15) 0.0047(19) -0.0174(16)
N7 0.063(3) 0.088(3) 0.078(3) -0.007(2) 0.006(2) -0.041(2)
O1 0.099(2) 0.0326(13) 0.0624(18) -0.0074(12) 0.0324(16) -0.0302(15)
O2 0.0577(15) 0.0233(11) 0.0566(15) -0.0093(10) 0.0077(12) -0.0168(10)
O3 0.0463(15) 0.0357(13) 0.0599(16) -0.0172(12) 0.0140(12) -0.0023(11)
O4 0.0608(17) 0.0457(14) 0.0628(17) -0.0298(13) 0.0165(13) -0.0157(12)
O5 0.131(4) 0.139(4) 0.079(3) -0.010(3) 0.016(2) -0.091(3)
O1W 0.229(12) 0.058(5) 0.323(15) -0.074(8) -0.132(11) 0.025(6)

loop_
_atom_type_symbol
_atom_type_description
_atom_type_scat_dispersion_real
_atom_type_scat_dispersion_imag
_atom_type_scat_source
C C 0.0033 0.0016 'International Tables Vol C Tables 4.2.6.8 and 6.1.1.4'
H H 0.0000 0.0000 'International Tables Vol C Tables 4.2.6.8 and 6.1.1.4'
Cd Cd -0.8075 1.2024 'International Tables Vol C Tables 4.2.6.8 and 6.1.1.4'
N N 0.0061 0.0033 'International Tables Vol C Tables 4.2.6.8 and 6.1.1.4'
O O 0.0106 0.0060 'International Tables Vol C Tables 4.2.6.8 and 6.1.1.4'

loop_
_geom_angle_atom_site_label_1
_geom_angle_atom_site_label_2
_geom_angle_atom_site_label_3
_geom_angle
_geom_angle_site_symmetry_1
_geom_angle_site_symmetry_3
N1 Cd1 N3 116.46(12) . .
N1 Cd1 O2 107.12(10) . .
N3 Cd1 O2 103.83(10) . .
N1 Cd1 O3 141.86(11) . .
N3 Cd1 O3 89.38(11) . .
O2 Cd1 O3 91.80(9) . .
N1 Cd1 O4 91.49(11) . .
N3 Cd1 O4 139.76(10) . .
O2 Cd1 O4 93.74(9) . .
O3 Cd1 O4 53.66(10) . .
N1 Cd1 N2 73.21(10) . .
N3 Cd1 N2 73.30(10) . .
O2 Cd1 N2 176.73(9) . .
O3 Cd1 N2 89.74(9) . .
O4 Cd1 N2 89.50(9) . .
O1 C1 O2 123.6(3) . .
O1 C1 C2 118.8(3) . .
O2 C1 C2 117.6(3) . .
C4 C2 C3 119.4(3) . .
C4 C2 C1 120.8(3) . .
C3 C2 C1 119.9(3) . .
C2 C3 C4 120.5(3) . 2_575
C2 C3 H3 119.8 . .
C4 C3 H3 119.8 2_575 .
C2 C4 C3 120.2(3) . 2_575
C2 C4 H4 119.9 . .
C3 C4 H4 119.9 2_575 .
O4 C5 O3 122.4(3) . .
O4 C5 C6 120.0(3) . .
O3 C5 C6 117.6(3) . .
C8 C6 C7 119.0(3) . .
C8 C6 C5 121.2(3) . .
C7 C6 C5 119.8(3) . .
C8 C7 C6 120.6(3) 2_655 .
C8 C7 H7 119.7 2_655 .
C6 C7 H7 119.7 . .
C7 C8 C6 120.5(4) 2_655 .
C7 C8 H8 119.8 2_655 .
C6 C8 H8 119.8 . .
N1 C9 C10 110.9(3) . .
N1 C9 H9A 109.5 . .
C10 C9 H9A 109.5 . .
N1 C9 H9B 109.5 . .
C10 C9 H9B 109.5 . .
H9A C9 H9B 108.0 . .
N2 C10 C9 112.3(3) . .
N2 C10 H10A 109.1 . .
C9 C10 H10A 109.1 . .
N2 C10 H10B 109.1 . .
C9 C10 H10B 109.1 . .
H10A C10 H10B 107.9 . .
N3 C11 C12 110.8(3) . .
N3 C11 H11A 109.5 . .
C12 C11 H11A 109.5 . .
N3 C11 H11B 109.5 . .
C12 C11 H11B 109.5 . .
H11A C11 H11B 108.1 . .
N2 C12 C11 112.6(3) . .
N2 C12 H12A 109.1 . .
C11 C12 H12A 109.1 . .
N2 C12 H12B 109.1 . .
C11 C12 H12B 109.1 . .
H12A C12 H12B 107.8 . .
N2 C13 C14 116.9(3) . .
N2 C13 H13A 108.1 . .
C14 C13 H13A 108.1 . .
N2 C13 H13B 108.1 . .
C14 C13 H13B 108.1 . .
H13A C13 H13B 107.3 . .
C15 C14 C19 118.2(3) . .
C15 C14 C13 121.7(4) . .
C19 C14 C13 120.0(4) . .
C14 C15 C16 121.9(4) . .
C14 C15 H15 119.1 . .
C16 C15 H15 119.1 . .
C17 C16 C15 118.5(4) . .
C17 C16 H16 120.8 . .
C15 C16 H16 120.8 . .
C16 C17 C18 121.4(3) . .
C16 C17 N4 119.8(3) . .
C18 C17 N4 118.8(3) . .
C17 C18 C19 119.4(4) . .
C17 C18 H18 120.3 . .
C19 C18 H18 120.3 . .
C14 C19 C18 120.6(4) . .
C14 C19 H19 119.7 . .
C18 C19 H19 119.7 . .
N4 C20 N6 111.3(4) . .
N4 C20 H20 124.3 . .
N6 C20 H20 124.3 . .
N6 C21 N5 115.6(4) . .
N6 C21 H21 122.2 . .
N5 C21 H21 122.2 . .
O5 C22 N7 126.2(6) . .
O5 C22 H22 116.9 . .
N7 C22 H22 116.9 . .
N7 C23 H23A 109.5 . .
N7 C23 H23B 109.5 . .
H23A C23 H23B 109.5 . .
N7 C23 H23C 109.5 . .
H23A C23 H23C 109.5 . .
H23B C23 H23C 109.5 . .
N7 C24 H24A 109.5 . .
N7 C24 H24B 109.5 . .
H24A C24 H24B 109.5 . .
N7 C24 H24C 109.5 . .
H24A C24 H24C 109.5 . .
H24B C24 H24C 109.5 . .
C9 N1 Cd1 113.6(2) . .
C9 N1 H1A 108.9 . .
Cd1 N1 H1A 108.9 . .
C9 N1 H1B 108.9 . .
Cd1 N1 H1B 108.9 . .
H1A N1 H1B 107.7 . .
C10 N2 C13 113.6(3) . .
C10 N2 C12 111.4(3) . .
C13 N2 C12 112.4(3) . .
C10 N2 Cd1 103.8(2) . .
C13 N2 Cd1 109.5(2) . .
C12 N2 Cd1 105.5(2) . .
C11 N3 Cd1 112.0(2) . .
C11 N3 H3A 109.2 . .
Cd1 N3 H3A 109.2 . .
C11 N3 H3B 109.2 . .
Cd1 N3 H3B 109.2 . .
H3A N3 H3B 107.9 . .
C20 N4 N5 108.2(3) . .
C20 N4 C17 129.2(3) . .
N5 N4 C17 122.7(3) . .
C21 N5 N4 102.8(3) . .
C21 N6 C20 102.0(3) . .
C22 N7 C24 121.8(6) . .
C22 N7 C23 120.9(6) . .
C24 N7 C23 117.4(6) . .
C1 O2 Cd1 100.5(2) . .
C5 O3 Cd1 96.5(2) . .
C5 O4 Cd1 87.1(2) . .
H1WD O1W H1WA 119.8 . .

loop_
_geom_bond_atom_site_label_1
_geom_bond_atom_site_label_2
_geom_bond_distance
_geom_bond_site_symmetry_2
Cd1 N1 2.284(3) .
Cd1 N3 2.305(3) .
Cd1 O2 2.310(2) .
Cd1 O3 2.318(3) .
Cd1 O4 2.534(3) .
Cd1 N2 2.579(3) .
C1 O1 1.234(4) .
C1 O2 1.271(4) .
C1 C2 1.523(4) .
C2 C4 1.380(5) .
C2 C3 1.387(5) .
C3 C4 1.391(4) 2_575
C3 H3 0.9300 .
C4 C3 1.391(4) 2_575
C4 H4 0.9300 .
C5 O4 1.242(5) .
C5 O3 1.266(5) .
C5 C6 1.502(4) .
C6 C8 1.388(5) .
C6 C7 1.402(5) .
C7 C8 1.383(5) 2_655
C7 H7 0.9300 .
C8 C7 1.383(5) 2_655
C8 H8 0.9300 .
C9 N1 1.477(5) .
C9 C10 1.480(6) .
C9 H9A 0.9700 .
C9 H9B 0.9700 .
C10 N2 1.467(5) .
C10 H10A 0.9700 .
C10 H10B 0.9700 .
C11 N3 1.456(5) .
C11 C12 1.520(6) .
C11 H11A 0.9700 .
C11 H11B 0.9700 .
C12 N2 1.477(5) .
C12 H12A 0.9700 .
C12 H12B 0.9700 .
C13 N2 1.472(4) .
C13 C14 1.514(5) .
C13 H13A 0.9700 .
C13 H13B 0.9700 .
C14 C15 1.372(6) .
C14 C19 1.387(6) .
C15 C16 1.398(5) .
C15 H15 0.9300 .
C16 C17 1.363(6) .
C16 H16 0.9300 .
C17 C18 1.370(6) .
C17 N4 1.436(4) .
C18 C19 1.395(5) .
C18 H18 0.9300 .
C19 H19 0.9300 .
C20 N4 1.317(5) .
C20 N6 1.318(5) .
C20 H20 0.9300 .
C21 N6 1.307(5) .
C21 N5 1.309(5) .
C21 H21 0.9300 .
C22 O5 1.231(7) .
C22 N7 1.292(6) .
C22 H22 0.9300 .
C23 N7 1.443(9) .
C23 H23A 0.9600 .
C23 H23B 0.9600 .
C23 H23C 0.9600 .
C24 N7 1.403(8) .
C24 H24A 0.9600 .
C24 H24B 0.9600 .
C24 H24C 0.9600 .
N1 H1A 0.8900 .
N1 H1B 0.8900 .
N3 H3A 0.8900 .
N3 H3B 0.8900 .
N4 N5 1.339(5) .
O1W H1WD 0.8540 .
O1W H1WA 0.7490 .

loop_
_geom_torsion_atom_site_label_1
_geom_torsion_atom_site_label_2
_geom_torsion_atom_site_label_3
_geom_torsion_atom_site_label_4
_geom_torsion
_geom_torsion_site_symmetry_4
O1 C1 C2 C4 175.6(4) .
O2 C1 C2 C4 -5.1(5) .
O1 C1 C2 C3 -5.1(5) .
O2 C1 C2 C3 174.1(3) .
C4 C2 C3 C4 0.6(6) 2_575
C1 C2 C3 C4 -178.7(3) 2_575
C3 C2 C4 C3 -0.6(6) 2_575
C1 C2 C4 C3 178.7(3) 2_575
O4 C5 C6 C8 7.5(5) .
O3 C5 C6 C8 -171.4(3) .
O4 C5 C6 C7 -174.0(3) .
O3 C5 C6 C7 7.2(5) .
C8 C6 C7 C8 -1.1(6) 2_655
C5 C6 C7 C8 -179.7(3) 2_655
C7 C6 C8 C7 1.1(6) 2_655
C5 C6 C8 C7 179.7(3) 2_655
N1 C9 C10 N2 60.3(5) .
N3 C11 C12 N2 58.5(5) .
N2 C13 C14 C15 85.1(5) .
N2 C13 C14 C19 -97.9(5) .
C19 C14 C15 C16 -0.5(8) .
C13 C14 C15 C16 176.5(5) .
C14 C15 C16 C17 -1.2(8) .
C15 C16 C17 C18 2.7(8) .
C15 C16 C17 N4 -176.1(4) .
C16 C17 C18 C19 -2.4(7) .
N4 C17 C18 C19 176.4(4) .
C15 C14 C19 C18 0.8(7) .
C13 C14 C19 C18 -176.3(4) .
C17 C18 C19 C14 0.6(7) .
C10 C9 N1 Cd1 -43.4(4) .
C9 C10 N2 C13 76.0(4) .
C9 C10 N2 C12 -155.8(3) .
C9 C10 N2 Cd1 -42.8(3) .
C14 C13 N2 C10 56.7(5) .
C14 C13 N2 C12 -70.9(5) .
C14 C13 N2 Cd1 172.2(3) .
C11 C12 N2 C10 77.5(4) .
C11 C12 N2 C13 -153.7(3) .
C11 C12 N2 Cd1 -34.5(4) .
C12 C11 N3 Cd1 -50.1(4) .
N6 C20 N4 N5 -3.2(6) .
N6 C20 N4 C17 177.2(4) .
C16 C17 N4 C20 98.0(6) .
C18 C17 N4 C20 -80.8(6) .
C16 C17 N4 N5 -81.6(6) .
C18 C17 N4 N5 99.7(5) .
N6 C21 N5 N4 -2.4(7) .
C20 N4 N5 C21 3.2(6) .
C17 N4 N5 C21 -177.1(4) .
N5 C21 N6 C20 0.6(7) .
N4 C20 N6 C21 1.6(6) .
O5 C22 N7 C24 179.7(6) .
O5 C22 N7 C23 1.0(10) .
O1 C1 O2 Cd1 3.2(5) .
C2 C1 O2 Cd1 -176.1(3) .
O4 C5 O3 Cd1 -6.0(4) .
C6 C5 O3 Cd1 172.8(2) .
O3 C5 O4 Cd1 5.5(3) .
C6 C5 O4 Cd1 -173.3(3) .
